data_7235192
loop_
_publ_author_name
'G. A. Filonenko'
'R. R. Fayzullin'
'J. R. Khusnutdinova'

_publ_section_title
;
 Intramolecular non-covalent interactions as a strategy towards controlled
 photoluminescence in copper(i) complexes
;
_journal_name_full 'Journal of Materials Chemistry C'
_journal_page_first 1638
_journal_page_last 1645
_journal_paper_doi 10.1039/C6TC04989C
_journal_volume 5
_journal_year 2017
_chemical_absolute_configuration .
_chemical_formula_moiety 'C22 H32 Cu I N4'
_chemical_formula_sum 'C22 H32 Cu I N4'
_chemical_formula_weight 542.95
_chemical_name_systematic
;
Iodo-(3,11-di-t-butyl-3,11,17,18-tetraazatricyclo[11.3.1.15,9]
octadeca-1(17),5(18),6,8,13,15-hexaene)-copper
;
_space_group_crystal_system monoclinic
_space_group_IT_number 15
_space_group_name_Hall '-I 2ya'
_space_group_name_H-M_alt 'I 1 2/a 1'
_symmetry_cell_setting monoclinic
_symmetry_Int_Tables_number 15
_symmetry_space_group_name_H-M 'I 1 2/a 1'
_atom_sites_solution_hydrogens geom
_cell_angle_alpha 90
_cell_angle_beta 95.190(2)
_cell_angle_gamma 90
_cell_formula_units_Z 8
_cell_length_a 18.0389(4)
_cell_length_b 10.7179(3)
_cell_length_c 23.2190(6)
_cell_measurement_reflns_used 14561
_cell_measurement_temperature 93(2)
_cell_measurement_theta_max 36.1460
_cell_measurement_theta_min 2.7790
_cell_volume 4470.7(2)
_computing_cell_refinement 'CrysAlisPro 1.171.39.7b (Rigaku OD, 2015)'
_computing_data_collection 'CrysAlisPro 1.171.39.7b (Rigaku OD, 2015)'
_computing_data_reduction 'CrysAlisPro 1.171.39.7b (Rigaku OD, 2015)'
_computing_molecular_graphics 'WinGX (Farrugia, 2012); ORTEP-3 (Farrugia, 2012); PLATON (Spek, 2009)'
_computing_publication_material 'enCIFer (Allen, 2004)'
_computing_structure_refinement 'SHELXL-2014/7 (Sheldrick, 2008)'
_computing_structure_solution 'SHELXT-2014/5 (Sheldrick, 2015)'
_diffrn_ambient_temperature 93(2)
_diffrn_measured_fraction_theta_full 0.998
_diffrn_measured_fraction_theta_max 0.998
_diffrn_measurement_device 'four-circle diffractometer'
_diffrn_measurement_device_type 'XtaLAB Pro: Kappa dual offset/far'
_diffrn_measurement_method '\w scans'
_diffrn_radiation_monochromator graphite
_diffrn_radiation_probe x-ray
_diffrn_radiation_type MoK\a
_diffrn_radiation_wavelength 0.71073
_diffrn_reflns_av_R_equivalents 0.0364
_diffrn_reflns_av_unetI/netI 0.0276
_diffrn_reflns_Laue_measured_fraction_full 0.998
_diffrn_reflns_Laue_measured_fraction_max 0.998
_diffrn_reflns_limit_h_max 21
_diffrn_reflns_limit_h_min -21
_diffrn_reflns_limit_k_max 13
_diffrn_reflns_limit_k_min -13
_diffrn_reflns_limit_l_max 28
_diffrn_reflns_limit_l_min -28
_diffrn_reflns_number 18307
_diffrn_reflns_point_group_measured_fraction_full 0.998
_diffrn_reflns_point_group_measured_fraction_max 0.998
_diffrn_reflns_theta_full 25.242
_diffrn_reflns_theta_max 25.598
_diffrn_reflns_theta_min 2.743
_diffrn_source 'microfocus sealed X-ray tube'
_diffrn_source_type 'enhance (Mo) X-ray source'
_exptl_absorpt_coefficient_mu 2.373
_exptl_absorpt_correction_T_max 1.000
_exptl_absorpt_correction_T_min 0.762
_exptl_absorpt_correction_type gaussian
_exptl_absorpt_process_details
;
CrysAlisPro 1.171.39.7b (Rigaku Oxford Diffraction, 2015).
Numerical absorption correction based on gaussian integration over
a multifaceted crystal model. Empirical absorption correction using
spherical harmonics, implemented in SCALE3 ABSPACK scaling algorithm.
;
_exptl_crystal_colour 'intense orange'
_exptl_crystal_density_diffrn 1.613
_exptl_crystal_description prism
_exptl_crystal_F_000 2192
_exptl_crystal_recrystallization_method 'vapour diffusion, CH2Cl2/Et2O'
_exptl_crystal_size_max 0.140
_exptl_crystal_size_mid 0.114
_exptl_crystal_size_min 0.082
_refine_diff_density_max 0.344
_refine_diff_density_min -0.437
_refine_diff_density_rms 0.070
_refine_ls_extinction_coef .
_refine_ls_extinction_method none
_refine_ls_goodness_of_fit_ref 1.055
_refine_ls_hydrogen_treatment constr
_refine_ls_matrix_type full
_refine_ls_number_parameters 259
_refine_ls_number_reflns 4204
_refine_ls_number_restraints 0
_refine_ls_restrained_S_all 1.055
_refine_ls_R_factor_all 0.0218
_refine_ls_R_factor_gt 0.0202
_refine_ls_shift/su_max 0.003
_refine_ls_shift/su_mean 0.000
_refine_ls_structure_factor_coef Fsqd
_refine_ls_weighting_details 'w=1/[\s^2^(Fo^2^)+(0.0190P)^2^+6.5694P] where P=(Fo^2^+2Fc^2^)/3'
_refine_ls_weighting_scheme calc
_refine_ls_wR_factor_gt 0.0495
_refine_ls_wR_factor_ref 0.0502
_reflns_Friedel_coverage 0.000
_reflns_Friedel_fraction_full .
_reflns_Friedel_fraction_max .
_reflns_number_gt 3989
_reflns_number_total 4204
_reflns_threshold_expression 'I > 2\s(I)'
_cod_data_source_file 1000003.cif
_cod_data_source_block PCOD1000003
_cod_original_cell_volume 4470.75(19)
_cod_original_sg_symbol_H-M 'I 2/a'
_cod_database_code 7235192
_shelx_space_group_comment
;
The symmetry employed for this shelxl refinement is uniquely defined
by the following loop, which should always be used as a source of
symmetry information in preference to the above space-group names.
They are only intended as comments.
;
_shelx_estimated_absorpt_t_min 0.732
_shelx_estimated_absorpt_t_max 0.829

loop_
_space_group_symop_operation_xyz
'x, y, z'
'-x+1/2, y, -z'
'x+1/2, y+1/2, z+1/2'
'-x+1, y+1/2, -z+1/2'
'-x, -y, -z'
'x-1/2, -y, z'
'-x+1/2, -y+1/2, -z+1/2'
'x, -y+1/2, z+1/2'

loop_
_atom_site_label
_atom_site_type_symbol
_atom_site_fract_x
_atom_site_fract_y
_atom_site_fract_z
_atom_site_U_iso_or_equiv
_atom_site_adp_type
_atom_site_occupancy
_atom_site_site_symmetry_order
_atom_site_calc_flag
_atom_site_refinement_flags_posn
_atom_site_refinement_flags_adp
_atom_site_refinement_flags_occupancy
_atom_site_disorder_assembly
_atom_site_disorder_group
Cu1 Cu 0.71973(2) 0.57486(2) 0.38356(2) 0.01253(7) Uani 1 1 d . . . . .
I1 I 0.84817(2) 0.49211(2) 0.37948(2) 0.01692(5) Uani 1 1 d . . . . .
N1 N 0.67113(9) 0.71122(15) 0.43522(6) 0.0127(3) Uani 1 1 d . . . . .
N2 N 0.65213(8) 0.67817(15) 0.31899(6) 0.0124(3) Uani 1 1 d . . . . .
N3 N 0.61269(9) 0.47867(15) 0.39267(7) 0.0129(3) Uani 1 1 d . . . . .
N4 N 0.76264(8) 0.92921(15) 0.35865(6) 0.0127(3) Uani 1 1 d . . . . .
C11 C 0.58205(11) 0.54267(19) 0.44273(8) 0.0157(4) Uani 1 1 d . . . . .
H111 H 0.6029 0.5031 0.4792 0.019 Uiso 1 1 calc R U . . .
H112 H 0.5273 0.5319 0.4398 0.019 Uiso 1 1 calc R U . . .
C12 C 0.60031(10) 0.68065(18) 0.44461(8) 0.0141(4) Uani 1 1 d . . . . .
C13 C 0.54684(11) 0.76969(19) 0.45325(8) 0.0170(4) Uani 1 1 d . . . . .
H13 H 0.4977 0.7454 0.4600 0.020 Uiso 1 1 calc R U . . .
C14 C 0.56609(12) 0.8951(2) 0.45198(8) 0.0194(4) Uani 1 1 d . . . . .
H14 H 0.5307 0.9579 0.4587 0.023 Uiso 1 1 calc R U . . .
C15 C 0.63791(12) 0.92693(19) 0.44070(8) 0.0175(4) Uani 1 1 d . . . . .
H15 H 0.6521 1.0121 0.4390 0.021 Uiso 1 1 calc R U . . .
C16 C 0.68907(11) 0.83263(18) 0.43186(8) 0.0136(4) Uani 1 1 d . . . . .
C17 C 0.76605(11) 0.86415(18) 0.41543(8) 0.0149(4) Uani 1 1 d . . . . .
H171 H 0.7916 0.9182 0.4456 0.018 Uiso 1 1 calc R U . . .
H172 H 0.7954 0.7865 0.4134 0.018 Uiso 1 1 calc R U . . .
C21 C 0.56632(11) 0.51145(18) 0.33830(9) 0.0154(4) Uani 1 1 d . . . . .
H212 H 0.5131 0.5032 0.3450 0.018 Uiso 1 1 calc R U . . .
H211 H 0.5768 0.4512 0.3078 0.018 Uiso 1 1 calc R U . . .
C22 C 0.58013(10) 0.64209(18) 0.31715(8) 0.0131(4) Uani 1 1 d . . . . .
C23 C 0.52217(11) 0.7198(2) 0.29715(8) 0.0172(4) Uani 1 1 d . . . . .
H23 H 0.4720 0.6921 0.2960 0.021 Uiso 1 1 calc R U . . .
C24 C 0.53876(11) 0.8392(2) 0.27877(8) 0.0199(4) Uani 1 1 d . . . . .
H24 H 0.5000 0.8936 0.2640 0.024 Uiso 1 1 calc R U . . .
C25 C 0.61209(11) 0.87834(19) 0.28205(8) 0.0175(4) Uani 1 1 d . . . . .
H25 H 0.6243 0.9599 0.2699 0.021 Uiso 1 1 calc R U . . .
C26 C 0.66789(10) 0.79579(18) 0.30352(8) 0.0136(4) Uani 1 1 d . . . . .
C27 C 0.74846(10) 0.83632(18) 0.31120(8) 0.0137(4) Uani 1 1 d . . . . .
H272 H 0.7803 0.7623 0.3198 0.016 Uiso 1 1 calc R U . . .
H271 H 0.7623 0.8732 0.2746 0.016 Uiso 1 1 calc R U . . .
C31 C 0.61726(10) 0.33823(18) 0.40138(8) 0.0137(4) Uani 1 1 d . . . . .
C32 C 0.54076(11) 0.2801(2) 0.40684(9) 0.0202(4) Uani 1 1 d . . . . .
H322 H 0.5184 0.3179 0.4396 0.030 Uiso 1 1 calc R U . . .
H323 H 0.5463 0.1900 0.4132 0.030 Uiso 1 1 calc R U . . .
H321 H 0.5086 0.2951 0.3712 0.030 Uiso 1 1 calc R U . . .
C33 C 0.67000(11) 0.31250(19) 0.45566(8) 0.0178(4) Uani 1 1 d . . . . .
H332 H 0.7166 0.3584 0.4532 0.027 Uiso 1 1 calc R U . . .
H333 H 0.6805 0.2229 0.4585 0.027 Uiso 1 1 calc R U . . .
H331 H 0.6466 0.3398 0.4900 0.027 Uiso 1 1 calc R U . . .
C34 C 0.65208(11) 0.27815(19) 0.35013(9) 0.0179(4) Uani 1 1 d . . . . .
H341 H 0.6161 0.2797 0.3159 0.027 Uiso 1 1 calc R U . . .
H342 H 0.6657 0.1916 0.3597 0.027 Uiso 1 1 calc R U . . .
H343 H 0.6967 0.3248 0.3421 0.027 Uiso 1 1 calc R U . . .
C41 C 0.83023(11) 1.00757(17) 0.35127(9) 0.0141(4) Uani 1 1 d . . . . .
C42 C 0.84155(11) 1.10162(19) 0.40159(9) 0.0184(4) Uani 1 1 d . . . . .
H421 H 0.7935 1.1384 0.4088 0.028 Uiso 1 1 calc R U . . .
H422 H 0.8756 1.1677 0.3915 0.028 Uiso 1 1 calc R U . . .
H423 H 0.8627 1.0585 0.4365 0.028 Uiso 1 1 calc R U . . .
C43 C 0.81562(11) 1.08490(19) 0.29533(8) 0.0184(4) Uani 1 1 d . . . . .
H432 H 0.8151 1.0295 0.2617 0.028 Uiso 1 1 calc R U . . .
H433 H 0.8551 1.1473 0.2935 0.028 Uiso 1 1 calc R U . . .
H431 H 0.7674 1.1270 0.2952 0.028 Uiso 1 1 calc R U . . .
C44 C 0.90098(11) 0.9285(2) 0.34923(9) 0.0214(4) Uani 1 1 d . . . . .
H441 H 0.9085 0.8777 0.3844 0.032 Uiso 1 1 calc R U . . .
H442 H 0.9440 0.9835 0.3467 0.032 Uiso 1 1 calc R U . . .
H443 H 0.8956 0.8738 0.3153 0.032 Uiso 1 1 calc R U . . .

loop_
_atom_site_aniso_label
_atom_site_aniso_U_11
_atom_site_aniso_U_22
_atom_site_aniso_U_33
_atom_site_aniso_U_23
_atom_site_aniso_U_13
_atom_site_aniso_U_12
Cu1 0.00888(11) 0.01569(13) 0.01302(12) 0.00053(9) 0.00098(9) 0.00078(9)
I1 0.00935(8) 0.02024(8) 0.02156(9) 0.00399(5) 0.00351(5) 0.00205(5)
N1 0.0140(8) 0.0172(8) 0.0069(7) 0.0013(6) 0.0010(6) 0.0007(7)
N2 0.0129(8) 0.0178(8) 0.0066(7) -0.0014(6) 0.0012(6) 0.0009(7)
N3 0.0109(8) 0.0177(8) 0.0101(8) 0.0014(6) 0.0005(6) 0.0006(7)
N4 0.0143(8) 0.0158(8) 0.0083(8) -0.0002(6) 0.0024(6) -0.0019(7)
C11 0.0138(9) 0.0192(10) 0.0149(10) 0.0004(8) 0.0054(8) -0.0011(8)
C12 0.0145(9) 0.0210(10) 0.0069(9) 0.0005(7) 0.0017(7) 0.0004(8)
C13 0.0152(9) 0.0253(11) 0.0111(9) 0.0008(8) 0.0044(7) 0.0035(8)
C14 0.0239(10) 0.0221(10) 0.0131(10) 0.0001(8) 0.0065(8) 0.0076(9)
C15 0.0262(10) 0.0167(10) 0.0101(9) -0.0013(7) 0.0039(8) 0.0013(9)
C16 0.0184(9) 0.0185(9) 0.0037(8) 0.0006(7) -0.0003(7) -0.0010(8)
C17 0.0176(9) 0.0180(10) 0.0087(9) 0.0007(7) -0.0005(7) -0.0011(8)
C21 0.0096(9) 0.0225(10) 0.0132(10) 0.0014(8) -0.0032(8) -0.0014(8)
C22 0.0122(9) 0.0211(10) 0.0058(9) -0.0014(7) -0.0001(7) 0.0001(8)
C23 0.0130(9) 0.0264(11) 0.0117(9) 0.0013(8) -0.0008(7) 0.0011(8)
C24 0.0190(10) 0.0277(11) 0.0122(10) 0.0046(8) -0.0035(8) 0.0074(9)
C25 0.0224(10) 0.0184(10) 0.0114(9) 0.0030(8) -0.0013(8) 0.0021(9)
C26 0.0156(9) 0.0209(10) 0.0045(8) -0.0013(7) 0.0022(7) 0.0012(8)
C27 0.0146(9) 0.0158(9) 0.0109(9) -0.0013(7) 0.0025(7) 0.0007(8)
C31 0.0132(9) 0.0149(9) 0.0128(9) 0.0020(7) 0.0005(7) -0.0028(8)
C32 0.0149(10) 0.0218(10) 0.0237(11) 0.0047(8) 0.0007(8) -0.0047(8)
C33 0.0179(10) 0.0193(10) 0.0156(10) 0.0017(8) -0.0018(8) 0.0000(8)
C34 0.0198(10) 0.0175(10) 0.0163(10) -0.0002(8) 0.0009(8) 0.0007(8)
C41 0.0121(10) 0.0149(10) 0.0152(10) 0.0010(7) 0.0012(8) -0.0010(7)
C42 0.0200(10) 0.0175(10) 0.0174(10) -0.0007(8) 0.0005(8) -0.0030(8)
C43 0.0208(10) 0.0195(10) 0.0152(10) 0.0029(8) 0.0035(8) -0.0021(8)
C44 0.0138(9) 0.0237(11) 0.0271(11) 0.0010(9) 0.0038(8) 0.0006(9)

loop_
_atom_type_symbol
_atom_type_description
_atom_type_scat_dispersion_real
_atom_type_scat_dispersion_imag
_atom_type_scat_source
C C 0.0033 0.0016 'International Tables Vol C Tables 4.2.6.8 and 6.1.1.4'
H H 0.0000 0.0000 'International Tables Vol C Tables 4.2.6.8 and 6.1.1.4'
Cu Cu 0.3201 1.2651 'International Tables Vol C Tables 4.2.6.8 and 6.1.1.4'
I I -0.4742 1.8119 'International Tables Vol C Tables 4.2.6.8 and 6.1.1.4'
N N 0.0061 0.0033 'International Tables Vol C Tables 4.2.6.8 and 6.1.1.4'

loop_
_geom_angle_atom_site_label_1
_geom_angle_atom_site_label_2
_geom_angle_atom_site_label_3
_geom_angle
_geom_angle_site_symmetry_1
_geom_angle_site_symmetry_3
N1 Cu1 N2 78.64(6) . .
N1 Cu1 N3 81.88(6) . .
N2 Cu1 N3 82.07(6) . .
N1 Cu1 I1 134.24(4) . .
N2 Cu1 I1 128.85(4) . .
N3 Cu1 I1 131.27(4) . .
C16 N1 C12 118.58(17) . .
C16 N1 Cu1 121.19(12) . .
C12 N1 Cu1 111.52(12) . .
C26 N2 C22 118.95(16) . .
C26 N2 Cu1 123.16(12) . .
C22 N2 Cu1 110.92(12) . .
C21 N3 C11 109.32(15) . .
C21 N3 C31 111.43(15) . .
C11 N3 C31 111.69(15) . .
C21 N3 Cu1 103.67(11) . .
C11 N3 Cu1 104.29(11) . .
C31 N3 Cu1 115.86(11) . .
C17 N4 C27 109.43(14) . .
C17 N4 C41 113.20(14) . .
C27 N4 C41 112.08(14) . .
N3 C11 C12 112.02(15) . .
N3 C11 H111 109.2 . .
C12 C11 H111 109.2 . .
N3 C11 H112 109.2 . .
C12 C11 H112 109.2 . .
H111 C11 H112 107.9 . .
N1 C12 C13 122.40(18) . .
N1 C12 C11 115.91(16) . .
C13 C12 C11 121.65(17) . .
C12 C13 C14 119.02(18) . .
C12 C13 H13 120.5 . .
C14 C13 H13 120.5 . .
C15 C14 C13 118.78(19) . .
C15 C14 H14 120.6 . .
C13 C14 H14 120.6 . .
C14 C15 C16 119.39(19) . .
C14 C15 H15 120.3 . .
C16 C15 H15 120.3 . .
N1 C16 C15 121.74(18) . .
N1 C16 C17 117.54(17) . .
C15 C16 C17 120.66(18) . .
N4 C17 C16 111.29(15) . .
N4 C17 H171 109.4 . .
C16 C17 H171 109.4 . .
N4 C17 H172 109.4 . .
C16 C17 H172 109.4 . .
H171 C17 H172 108.0 . .
N3 C21 C22 113.37(15) . .
N3 C21 H212 108.9 . .
C22 C21 H212 108.9 . .
N3 C21 H211 108.9 . .
C22 C21 H211 108.9 . .
H212 C21 H211 107.7 . .
N2 C22 C23 122.21(18) . .
N2 C22 C21 116.14(16) . .
C23 C22 C21 121.65(17) . .
C22 C23 C24 118.68(18) . .
C22 C23 H23 120.7 . .
C24 C23 H23 120.7 . .
C25 C24 C23 119.58(18) . .
C25 C24 H24 120.2 . .
C23 C24 H24 120.2 . .
C24 C25 C26 118.81(19) . .
C24 C25 H25 120.6 . .
C26 C25 H25 120.6 . .
N2 C26 C25 121.64(17) . .
N2 C26 C27 117.44(17) . .
C25 C26 C27 120.91(18) . .
N4 C27 C26 112.22(15) . .
N4 C27 H272 109.2 . .
C26 C27 H272 109.2 . .
N4 C27 H271 109.2 . .
C26 C27 H271 109.2 . .
H272 C27 H271 107.9 . .
N3 C31 C32 112.09(16) . .
N3 C31 C33 108.03(15) . .
C32 C31 C33 110.83(16) . .
N3 C31 C34 109.46(15) . .
C32 C31 C34 109.17(16) . .
C33 C31 C34 107.12(16) . .
C31 C32 H322 109.5 . .
C31 C32 H323 109.5 . .
H322 C32 H323 109.5 . .
C31 C32 H321 109.5 . .
H322 C32 H321 109.5 . .
H323 C32 H321 109.5 . .
C31 C33 H332 109.5 . .
C31 C33 H333 109.5 . .
H332 C33 H333 109.5 . .
C31 C33 H331 109.5 . .
H332 C33 H331 109.5 . .
H333 C33 H331 109.5 . .
C31 C34 H341 109.5 . .
C31 C34 H342 109.5 . .
H341 C34 H342 109.5 . .
C31 C34 H343 109.5 . .
H341 C34 H343 109.5 . .
H342 C34 H343 109.5 . .
N4 C41 C44 112.32(15) . .
N4 C41 C42 109.39(16) . .
C44 C41 C42 109.29(16) . .
N4 C41 C43 108.52(15) . .
C44 C41 C43 110.46(17) . .
C42 C41 C43 106.70(15) . .
C41 C42 H421 109.5 . .
C41 C42 H422 109.5 . .
H421 C42 H422 109.5 . .
C41 C42 H423 109.5 . .
H421 C42 H423 109.5 . .
H422 C42 H423 109.5 . .
C41 C43 H432 109.5 . .
C41 C43 H433 109.5 . .
H432 C43 H433 109.5 . .
C41 C43 H431 109.5 . .
H432 C43 H431 109.5 . .
H433 C43 H431 109.5 . .
C41 C44 H441 109.5 . .
C41 C44 H442 109.5 . .
H441 C44 H442 109.5 . .
C41 C44 H443 109.5 . .
H441 C44 H443 109.5 . .
H442 C44 H443 109.5 . .

loop_
_geom_bond_atom_site_label_1
_geom_bond_atom_site_label_2
_geom_bond_distance
_geom_bond_site_symmetry_2
Cu1 N1 2.1292(16) .
Cu1 N2 2.1518(15) .
Cu1 N3 2.2158(16) .
Cu1 I1 2.4907(3) .
N1 C16 1.345(3) .
N1 C12 1.355(2) .
N2 C26 1.348(3) .
N2 C22 1.352(2) .
N3 C21 1.492(2) .
N3 C11 1.498(2) .
N3 C31 1.520(2) .
N4 C17 1.488(2) .
N4 C27 1.490(2) .
N4 C41 1.503(2) .
C11 C12 1.515(3) .
C11 H111 0.9900 .
C11 H112 0.9900 .
C12 C13 1.384(3) .
C13 C14 1.389(3) .
C13 H13 0.9500 .
C14 C15 1.387(3) .
C14 H14 0.9500 .
C15 C16 1.396(3) .
C15 H15 0.9500 .
C16 C17 1.511(3) .
C17 H171 0.9900 .
C17 H172 0.9900 .
C21 C22 1.512(3) .
C21 H212 0.9900 .
C21 H211 0.9900 .
C22 C23 1.384(3) .
C23 C24 1.390(3) .
C23 H23 0.9500 .
C24 C25 1.383(3) .
C24 H24 0.9500 .
C25 C26 1.398(3) .
C25 H25 0.9500 .
C26 C27 1.512(3) .
C27 H272 0.9900 .
C27 H271 0.9900 .
C31 C32 1.530(3) .
C31 C33 1.534(3) .
C31 C34 1.536(3) .
C32 H322 0.9800 .
C32 H323 0.9800 .
C32 H321 0.9800 .
C33 H332 0.9800 .
C33 H333 0.9800 .
C33 H331 0.9800 .
C34 H341 0.9800 .
C34 H342 0.9800 .
C34 H343 0.9800 .
C41 C44 1.537(3) .
C41 C42 1.543(3) .
C41 C43 1.543(3) .
C42 H421 0.9800 .
C42 H422 0.9800 .
C42 H423 0.9800 .
C43 H432 0.9800 .
C43 H433 0.9800 .
C43 H431 0.9800 .
C44 H441 0.9800 .
C44 H442 0.9800 .
C44 H443 0.9800 .

loop_
_geom_torsion_atom_site_label_1
_geom_torsion_atom_site_label_2
_geom_torsion_atom_site_label_3
_geom_torsion_atom_site_label_4
_geom_torsion
_geom_torsion_site_symmetry_1
_geom_torsion_site_symmetry_2
_geom_torsion_site_symmetry_3
_geom_torsion_site_symmetry_4
C21 N3 C11 C12 -75.05(19) . . . .
C31 N3 C11 C12 161.16(15) . . . .
Cu1 N3 C11 C12 35.31(17) . . . .
C16 N1 C12 C13 -2.8(3) . . . .
Cu1 N1 C12 C13 -150.86(15) . . . .
C16 N1 C12 C11 174.85(16) . . . .
Cu1 N1 C12 C11 26.77(19) . . . .
N3 C11 C12 N1 -44.2(2) . . . .
N3 C11 C12 C13 133.40(18) . . . .
N1 C12 C13 C14 0.4(3) . . . .
C11 C12 C13 C14 -177.14(18) . . . .
C12 C13 C14 C15 1.5(3) . . . .
C13 C14 C15 C16 -1.0(3) . . . .
C12 N1 C16 C15 3.3(3) . . . .
Cu1 N1 C16 C15 148.23(14) . . . .
C12 N1 C16 C17 -174.00(15) . . . .
Cu1 N1 C16 C17 -29.1(2) . . . .
C14 C15 C16 N1 -1.5(3) . . . .
C14 C15 C16 C17 175.76(17) . . . .
C27 N4 C17 C16 -77.93(18) . . . .
C41 N4 C17 C16 156.27(15) . . . .
N1 C16 C17 N4 114.78(18) . . . .
C15 C16 C17 N4 -62.6(2) . . . .
C11 N3 C21 C22 75.3(2) . . . .
C31 N3 C21 C22 -160.78(15) . . . .
Cu1 N3 C21 C22 -35.49(18) . . . .
C26 N2 C22 C23 3.3(3) . . . .
Cu1 N2 C22 C23 155.07(15) . . . .
C26 N2 C22 C21 -176.63(16) . . . .
Cu1 N2 C22 C21 -24.91(19) . . . .
N3 C21 C22 N2 43.5(2) . . . .
N3 C21 C22 C23 -136.46(19) . . . .
N2 C22 C23 C24 -0.5(3) . . . .
C21 C22 C23 C24 179.49(18) . . . .
C22 C23 C24 C25 -1.4(3) . . . .
C23 C24 C25 C26 0.5(3) . . . .
C22 N2 C26 C25 -4.3(3) . . . .
Cu1 N2 C26 C25 -152.42(14) . . . .
C22 N2 C26 C27 174.65(16) . . . .
Cu1 N2 C26 C27 26.6(2) . . . .
C24 C25 C26 N2 2.5(3) . . . .
C24 C25 C26 C27 -176.49(18) . . . .
C17 N4 C27 C26 77.18(19) . . . .
C41 N4 C27 C26 -156.38(16) . . . .
N2 C26 C27 N4 -109.91(18) . . . .
C25 C26 C27 N4 69.1(2) . . . .
C21 N3 C31 C32 -61.5(2) . . . .
C11 N3 C31 C32 61.1(2) . . . .
Cu1 N3 C31 C32 -179.65(12) . . . .
C21 N3 C31 C33 176.15(16) . . . .
C11 N3 C31 C33 -61.26(19) . . . .
Cu1 N3 C31 C33 57.96(17) . . . .
C21 N3 C31 C34 59.8(2) . . . .
C11 N3 C31 C34 -177.58(15) . . . .
Cu1 N3 C31 C34 -58.36(17) . . . .
C17 N4 C41 C44 65.8(2) . . . .
C27 N4 C41 C44 -58.6(2) . . . .
C17 N4 C41 C42 -55.8(2) . . . .
C27 N4 C41 C42 179.87(15) . . . .
C17 N4 C41 C43 -171.82(15) . . . .
C27 N4 C41 C43 63.82(19) . . . .
